data_4118315
loop_
_publ_author_name
'Sven O. Sylvester'
'Jacqueline M. Cole'
'Paul G. Waddell'

_publ_section_title
;
 Photoconversion Bonding Mechanism in Ruthenium Sulfur Dioxide Linkage
 Photoisomers Revealed by in Situ Diffraction
;
_journal_name_full 'Journal of the American Chemical Society'
_journal_page_first 11860
_journal_page_last 11863
_journal_paper_doi 10.1021/ja303943q
_journal_volume 134
_journal_year 2012
_chemical_formula_moiety 'C5 H19 Cl2 N5 O3 Ru1 S1'
_chemical_formula_sum 'C5 H19 Cl2 N5 O3 Ru S'
_chemical_formula_weight 401.28
_chemical_name_systematic
;
 ?
;
_space_group_IT_number 62
_symmetry_cell_setting orthorhombic
_symmetry_space_group_name_Hall '-P 2n 2a'
_symmetry_space_group_name_H-M 'P m c n'
_atom_sites_solution_hydrogens geom
_atom_sites_solution_primary direct
_atom_sites_solution_secondary difmap
_audit_creation_date 2012-04-08T15:37:37-00:00
_audit_creation_method 'WinGX routine CIF_UPDATE'
_cell_angle_alpha 90
_cell_angle_beta 90
_cell_angle_gamma 90
_cell_formula_units_Z 4
_cell_length_a 7.072(4)
_cell_length_b 9.727(5)
_cell_length_c 21.256(12)
_cell_measurement_reflns_used 5760
_cell_measurement_temperature 140(2)
_cell_measurement_theta_max 33.1
_cell_measurement_theta_min 2.3
_cell_volume 1462.2(14)
_computing_cell_refinement
;
        CrystalClear-SM Expert 2.0 r4 (Rigaku, 2009)
;
_computing_data_collection
;
        CrystalClear-SM Expert 2.0 r4 (Rigaku, 2009)
;
_computing_data_reduction
;
        CrystalClear-SM Expert 2.0 r4 (Rigaku, 2009)
;
_computing_molecular_graphics 'Ortep-3 for Windows (Farrugia, 1997)'
_computing_publication_material 'WinGX publication routines (Farrugia, 1999)'
_computing_structure_refinement 'SHELXL-97 (Sheldrick, 2008)'
_diffrn_ambient_temperature 140(2)
_diffrn_detector_area_resol_mean 28.5714
_diffrn_measured_fraction_theta_full 0.981
_diffrn_measured_fraction_theta_max 0.885
_diffrn_measurement_device_type
;
        Rigaku Saturn724+ (2x2 bin mode)
;
_diffrn_measurement_method 'profile data from \w-scans'
_diffrn_radiation_monochromator graphite
_diffrn_radiation_type MoK\a
_diffrn_radiation_wavelength 0.71073
_diffrn_reflns_av_R_equivalents 0.081
_diffrn_reflns_av_unetI/netI 0.1021
_diffrn_reflns_limit_h_max 7
_diffrn_reflns_limit_h_min -9
_diffrn_reflns_limit_k_max 14
_diffrn_reflns_limit_k_min -5
_diffrn_reflns_limit_l_max 31
_diffrn_reflns_limit_l_min -31
_diffrn_reflns_number 7348
_diffrn_reflns_theta_full 27.5
_diffrn_reflns_theta_max 33.19
_diffrn_reflns_theta_min 3.46
_diffrn_source 'Sealed Tube'
_exptl_absorpt_coefficient_mu 1.585
_exptl_absorpt_correction_T_max 1
_exptl_absorpt_correction_T_min 0.532
_exptl_absorpt_correction_type multi-scan
_exptl_crystal_colour Colorless
_exptl_crystal_density_diffrn 1.823
_exptl_crystal_description Prism
_exptl_crystal_F_000 808
_exptl_crystal_size_max 0.2
_exptl_crystal_size_mid 0.2
_exptl_crystal_size_min 0.2
_refine_diff_density_max 1.319
_refine_diff_density_min -1.965
_refine_diff_density_rms 0.179
_refine_ls_extinction_method none
_refine_ls_goodness_of_fit_ref 0.986
_refine_ls_hydrogen_treatment constr
_refine_ls_matrix_type full
_refine_ls_number_parameters 113
_refine_ls_number_reflns 2645
_refine_ls_number_restraints 9
_refine_ls_restrained_S_all 0.985
_refine_ls_R_factor_all 0.0846
_refine_ls_R_factor_gt 0.0573
_refine_ls_shift/su_max 0
_refine_ls_shift/su_mean 0
_refine_ls_structure_factor_coef Fsqd
_refine_ls_weighting_details 'calc w=1/[\s^2^(Fo^2^)+(0.0631P)^2^+0.0000P] where P=(Fo^2^+2Fc^2^)/3'
_refine_ls_weighting_scheme calc
_refine_ls_wR_factor_ref 0.1563
_reflns_number_gt 1573
_reflns_number_total 2645
_reflns_threshold_expression >2\s(I)
_cod_data_source_file ja303943q_si_002_23.cif
_cod_data_source_block pyr-140k-run-2
_cod_database_code 4118315

loop_
_symmetry_equiv_pos_as_xyz
'x, y, z'
'-x+1/2, -y+1/2, z+1/2'
'x+1/2, -y, -z'
'-x, y+1/2, -z+1/2'
'-x, -y, -z'
'x-1/2, y-1/2, -z-1/2'
'-x-1/2, y, z'
'x, -y-1/2, z-1/2'

loop_
_atom_site_label
_atom_site_fract_x
_atom_site_fract_y
_atom_site_fract_z
_atom_site_U_iso_or_equiv
_atom_site_adp_type
_atom_site_calc_flag
_atom_site_refinement_flags
_atom_site_occupancy
_atom_site_disorder_assembly
_atom_site_disorder_group
_atom_site_type_symbol
Ru1 0.25 0.78168(5) 0.58466(2) 0.03817(18) Uani d SD 1 . . Ru
Cl2 -0.25 0.78190(14) 0.47127(7) 0.0486(4) Uani d S 1 . . Cl
Cl1 -0.25 0.83957(15) 0.69757(7) 0.0438(4) Uani d S 1 . . Cl
C1 0.25 0.7098(5) 0.7238(3) 0.0383(13) Uani d S 1 . . C
H1 0.25 0.6179 0.7087 0.046 Uiso calc SR 1 A . H
N2 0.4684(5) 0.9292(3) 0.57820(14) 0.0418(8) Uani d . 1 A . n
H2A 0.4174 1.0134 0.5704 0.063 Uiso calc R 1 . . H
H2B 0.5482 0.906 0.5463 0.063 Uiso calc R 1 . . H
H2C 0.5337 0.9318 0.6151 0.063 Uiso calc R 1 . . H
N1 0.4727(6) 0.6393(3) 0.60165(16) 0.0495(9) Uani d . 1 A . n
H1A 0.5538 0.6749 0.6306 0.074 Uiso calc R 1 . . H
H1B 0.5359 0.6228 0.5651 0.074 Uiso calc R 1 . . H
H1C 0.4235 0.5591 0.6165 0.074 Uiso calc R 1 . . H
C2 0.25 0.7316(6) 0.7872(3) 0.0479(16) Uani d S 1 A . C
H2 0.25 0.6561 0.8156 0.057 Uiso calc SR 1 . . H
C5 0.25 0.9439(6) 0.7048(3) 0.0458(14) Uani d S 1 . . C
H5 0.25 1.0185 0.6759 0.055 Uiso calc SR 1 A . H
C3 0.25 0.8658(7) 0.8099(3) 0.061(2) Uani d S 1 . . C
H3 0.25 0.8837 0.8539 0.073 Uiso calc SR 1 A . H
C4 0.25 0.9720(6) 0.7671(3) 0.0530(16) Uani d S 1 A . C
H4 0.25 1.0647 0.7813 0.064 Uiso calc SR 1 . . H
N3 0.25 0.8139(5) 0.6817(2) 0.0356(10) Uani d S 1 A . n
O3 0.25 0.3988(4) 0.6521(2) 0.0564(12) Uani d S 1 . . O
S1 0.25 0.7330(3) 0.48834(16) 0.0333(11) Uiso d SP 0.460(8) A 1 S
O2 0.25 0.5901(11) 0.4658(5) 0.033(2) Uiso d SPU 0.460(8) A 1 O
O1 0.25 0.8367(9) 0.4389(4) 0.037(2) Uiso d SPU 0.460(8) A 1 O
S1A 0.25 0.714(2) 0.4486(13) 0.060(9) Uiso d SPD 0.087(7) A 2 S
O1A 0.25 0.821(3) 0.4923(5) 0.047(8) Uiso d SPDU 0.087(7) A 2 O
O2A 0.25 0.556(5) 0.477(2) 0.021(8) Uiso d SPU 0.087(7) A 2 O
S1B 0.1722(7) 0.6643(5) 0.4871(2) 0.0376(14) Uiso d P 0.226(4) . 3 S
O1B 0.25 0.8126(13) 0.4846(5) 0.048(3) Uiso d SPU 0.452(8) . 3 O
O2B 0.167(2) 0.5682(17) 0.4685(7) 0.046(3) Uiso d PU 0.226(4) . 3 O

loop_
_atom_site_aniso_label
_atom_site_aniso_U_11
_atom_site_aniso_U_22
_atom_site_aniso_U_33
_atom_site_aniso_U_12
_atom_site_aniso_U_13
_atom_site_aniso_U_23
Ru1 0.0576(4) 0.0281(3) 0.0288(3) 0 0 0.00287(15)
Cl2 0.0757(12) 0.0336(7) 0.0365(7) 0 0 -0.0011(5)
Cl1 0.0604(10) 0.0349(7) 0.0363(7) 0 0 0.0016(6)
C1 0.050(4) 0.023(2) 0.042(3) 0 0 0.004(2)
N2 0.057(2) 0.0310(16) 0.0375(18) -0.0010(17) -0.0007(15) 0.0066(13)
N1 0.066(3) 0.0388(19) 0.043(2) 0.0092(19) 0.0120(18) 0.0021(16)
C2 0.065(5) 0.044(4) 0.035(3) 0 0 0.005(2)
C5 0.060(4) 0.031(3) 0.046(3) 0 0 -0.001(2)
C3 0.102(6) 0.051(4) 0.029(3) 0 0 -0.007(3)
C4 0.075(5) 0.035(3) 0.049(4) 0 0 -0.012(3)
N3 0.042(3) 0.028(2) 0.036(2) 0 0 0.0017(17)
O3 0.097(4) 0.0272(19) 0.045(3) 0 0 -0.0017(18)

loop_
_atom_type_symbol
_atom_type_description
_atom_type_scat_dispersion_real
_atom_type_scat_dispersion_imag
_atom_type_scat_source
C C 0.0033 0.0016 'International Tables Vol C Tables 4.2.6.8 and 6.1.1.4'
H H 0 0 'International Tables Vol C Tables 4.2.6.8 and 6.1.1.4'
Cl Cl 0.1484 0.1585 'International Tables Vol C Tables 4.2.6.8 and 6.1.1.4'
N N 0.0061 0.0033 'International Tables Vol C Tables 4.2.6.8 and 6.1.1.4'
O O 0.0106 0.006 'International Tables Vol C Tables 4.2.6.8 and 6.1.1.4'
Ru Ru -1.2594 0.8363 'International Tables Vol C Tables 4.2.6.8 and 6.1.1.4'
S S 0.1246 0.1234 'International Tables Vol C Tables 4.2.6.8 and 6.1.1.4'

loop_
_geom_angle_atom_site_label_1
_geom_angle_atom_site_label_2
_geom_angle_atom_site_label_3
_geom_angle
_geom_angle_site_symmetry_1
_geom_angle_site_symmetry_3
O1A Ru1 N3 160.3(9) . .
O1A Ru1 S1 24.0(9) . .
N3 Ru1 S1 175.63(16) . .
O1A Ru1 N2 78.8(6) . .
N3 Ru1 N2 87.83(12) . .
S1 Ru1 N2 95.14(11) . .
O1A Ru1 N2 78.8(6) . 7_655
N3 Ru1 N2 87.83(12) . 7_655
S1 Ru1 N2 95.14(11) . 7_655
N2 Ru1 N2 94.0(2) . 7_655
O1A Ru1 N1 106.9(6) . 7_655
N3 Ru1 N1 85.99(12) . 7_655
S1 Ru1 N1 91.07(11) . 7_655
N2 Ru1 N1 173.77(13) . 7_655
N2 Ru1 N1 84.96(16) 7_655 7_655
O1A Ru1 N1 106.9(6) . .
N3 Ru1 N1 85.99(12) . .
S1 Ru1 N1 91.07(11) . .
N2 Ru1 N1 84.96(16) . .
N2 Ru1 N1 173.77(13) 7_655 .
N1 Ru1 N1 95.5(2) 7_655 .
O1A Ru1 O1B 2.9(11) . .
N3 Ru1 O1B 163.3(4) . .
S1 Ru1 O1B 21.1(3) . .
N2 Ru1 O1B 80.8(3) . .
N2 Ru1 O1B 80.8(3) 7_655 .
N1 Ru1 O1B 105.0(2) 7_655 .
N1 Ru1 O1B 105.0(2) . .
O1A Ru1 S1B 41.6(9) . .
N3 Ru1 S1B 156.08(17) . .
S1 Ru1 S1B 20.43(12) . .
N2 Ru1 S1B 115.42(15) . .
N2 Ru1 S1B 95.63(14) 7_655 .
N1 Ru1 S1B 70.81(15) 7_655 .
N1 Ru1 S1B 90.37(15) . .
O1B Ru1 S1B 38.8(4) . .
O1A Ru1 S1B 41.6(9) . 7_655
N3 Ru1 S1B 156.08(16) . 7_655
S1 Ru1 S1B 20.43(12) . 7_655
N2 Ru1 S1B 95.63(14) . 7_655
N2 Ru1 S1B 115.42(15) 7_655 7_655
N1 Ru1 S1B 90.37(15) 7_655 7_655
N1 Ru1 S1B 70.81(15) . 7_655
O1B Ru1 S1B 38.8(4) . 7_655
S1B Ru1 S1B 26.2(2) . 7_655
N3 C1 C2 122.5(5) . .
N3 C1 H1 118.7 . .
C2 C1 H1 118.7 . .
Ru1 N2 H2A 109.5 . .
Ru1 N2 H2B 109.5 . .
H2A N2 H2B 109.5 . .
Ru1 N2 H2C 109.5 . .
H2A N2 H2C 109.5 . .
H2B N2 H2C 109.5 . .
Ru1 N1 H1A 109.5 . .
Ru1 N1 H1B 109.5 . .
H1A N1 H1B 109.5 . .
Ru1 N1 H1C 109.5 . .
H1A N1 H1C 109.5 . .
H1B N1 H1C 109.5 . .
C1 C2 C3 119.2(6) . .
C1 C2 H2 120.4 . .
C3 C2 H2 120.4 . .
C4 C5 N3 122.8(6) . .
C4 C5 H5 118.6 . .
N3 C5 H5 118.6 . .
C4 C3 C2 118.3(6) . .
C4 C3 H3 120.8 . .
C2 C3 H3 120.8 . .
C5 C4 C3 119.7(6) . .
C5 C4 H4 120.1 . .
C3 C4 H4 120.1 . .
C1 N3 C5 117.4(5) . .
C1 N3 Ru1 122.8(4) . .
C5 N3 Ru1 119.8(4) . .
O1 S1 O2 114.8(6) . .
O1 S1 Ru1 123.2(4) . .
O2 S1 Ru1 122.0(5) . .
O1A S1A O2A 117(3) . .
S1A O1A Ru1 121(2) . .
O2B S1B S1B 92.0(9) . 7_655
O2B S1B O2B 50.2(14) . 7_655
S1B S1B O2B 41.8(6) 7_655 7_655
O2B S1B O1B 149.2(11) . .
S1B S1B O1B 69.1(2) 7_655 .
O2B S1B O1B 107.4(7) 7_655 .
O2B S1B Ru1 140.5(10) . .
S1B S1B Ru1 76.91(11) 7_655 .
O2B S1B Ru1 109.9(6) 7_655 .
O1B S1B Ru1 60.6(5) . .
S1B O1B S1B 41.7(5) . 7_655
S1B O1B Ru1 80.5(5) . .
S1B O1B Ru1 80.5(5) 7_655 .
S1B O2B O2B 88.0(9) . 7_655
S1B O2B S1B 46.3(7) . 7_655
O2B O2B S1B 41.8(6) 7_655 7_655

loop_
_geom_bond_atom_site_label_1
_geom_bond_atom_site_label_2
_geom_bond_site_symmetry_2
_geom_bond_distance
Ru1 O1A . 1.999(10)
Ru1 N3 . 2.087(5)
Ru1 S1 . 2.101(4)
Ru1 N2 . 2.113(4)
Ru1 N2 7_655 2.113(4)
Ru1 N1 7_655 2.128(4)
Ru1 N1 . 2.128(4)
Ru1 O1B . 2.148(11)
Ru1 S1B . 2.430(5)
Ru1 S1B 7_655 2.430(5)
C1 N3 . 1.351(7)
C1 C2 . 1.365(8)
C1 H1 . 0.95
N2 H2A . 0.91
N2 H2B . 0.91
N2 H2C . 0.91
N1 H1A . 0.91
N1 H1B . 0.91
N1 H1C . 0.91
C2 C3 . 1.392(8)
C2 H2 . 0.95
C5 C4 . 1.354(8)
C5 N3 . 1.356(7)
C5 H5 . 0.95
C3 C4 . 1.377(9)
C3 H3 . 0.95
C4 H4 . 0.95
S1 O1 . 1.456(10)
S1 O2 . 1.470(11)
S1A O1A . 1.398(10)
S1A O2A . 1.65(5)
S1B O2B . 1.015(16)
S1B S1B 7_655 1.101(10)
S1B O2B 7_655 1.523(15)
S1B O1B . 1.545(13)
O1B S1B 7_655 1.545(13)
O2B O2B 7_655 1.17(3)
O2B S1B 7_655 1.523(15)

loop_
_geom_torsion_atom_site_label_1
_geom_torsion_atom_site_label_2
_geom_torsion_atom_site_label_3
_geom_torsion_atom_site_label_4
_geom_torsion
_geom_torsion_site_symmetry_1
_geom_torsion_site_symmetry_4
N3 C1 C2 C3 0.000(5) . .
C1 C2 C3 C4 0.000(5) . .
N3 C5 C4 C3 0.000(5) . .
C2 C3 C4 C5 0.000(5) . .
C2 C1 N3 C5 0.000(4) . .
C2 C1 N3 Ru1 180.000(3) . .
C4 C5 N3 C1 0.000(4) . .
C4 C5 N3 Ru1 180.000(3) . .
O1A Ru1 N3 C1 180.000(3) . .
S1 Ru1 N3 C1 0.000(15) . .
N2 Ru1 N3 C1 -132.98(10) . .
N2 Ru1 N3 C1 132.98(10) 7_655 .
N1 Ru1 N3 C1 47.88(11) 7_655 .
N1 Ru1 N3 C1 -47.88(11) . .
O1B Ru1 N3 C1 180.000(4) . .
S1B Ru1 N3 C1 34.0(3) . .
S1B Ru1 N3 C1 -34.0(3) 7_655 .
O1A Ru1 N3 C5 0.000(4) . .
S1 Ru1 N3 C5 180.000(14) . .
N2 Ru1 N3 C5 47.02(10) . .
N2 Ru1 N3 C5 -47.02(10) 7_655 .
N1 Ru1 N3 C5 -132.12(11) 7_655 .
N1 Ru1 N3 C5 132.12(11) . .
O1B Ru1 N3 C5 0.000(5) . .
S1B Ru1 N3 C5 -146.0(3) . .
S1B Ru1 N3 C5 146.0(3) 7_655 .
O1A Ru1 S1 O1 0.000(3) . .
N3 Ru1 S1 O1 180.000(8) . .
N2 Ru1 S1 O1 -47.23(10) . .
N2 Ru1 S1 O1 47.23(10) 7_655 .
N1 Ru1 S1 O1 132.26(11) 7_655 .
N1 Ru1 S1 O1 -132.26(11) . .
O1B Ru1 S1 O1 0.000(3) . .
S1B Ru1 S1 O1 139.6(4) . .
S1B Ru1 S1 O1 -139.6(4) 7_655 .
O1A Ru1 S1 O2 180.000(3) . .
N3 Ru1 S1 O2 0.000(10) . .
N2 Ru1 S1 O2 132.77(10) . .
N2 Ru1 S1 O2 -132.77(10) 7_655 .
N1 Ru1 S1 O2 -47.74(11) 7_655 .
N1 Ru1 S1 O2 47.74(11) . .
O1B Ru1 S1 O2 180.000(4) . .
S1B Ru1 S1 O2 -40.4(4) . .
S1B Ru1 S1 O2 40.4(4) 7_655 .
O2A S1A O1A Ru1 0.000(10) . .
N3 Ru1 O1A S1A 180.00(2) . .
S1 Ru1 O1A S1A 0.000(5) . .
N2 Ru1 O1A S1A 131.83(18) . .
N2 Ru1 O1A S1A -131.83(17) 7_655 .
N1 Ru1 O1A S1A -50.7(3) 7_655 .
N1 Ru1 O1A S1A 50.7(2) . .
O1B Ru1 O1A S1A 0.00(12) . .
S1B Ru1 O1A S1A -19.9(4) . .
S1B Ru1 O1A S1A 19.9(4) 7_655 .
O1A Ru1 S1B O2B 151.7(16) . .
N3 Ru1 S1B O2B -44.8(16) . .
S1 Ru1 S1B O2B 128.3(16) . .
N2 Ru1 S1B O2B 120.8(15) . .
N2 Ru1 S1B O2B -142.1(15) 7_655 .
N1 Ru1 S1B O2B -59.5(15) 7_655 .
N1 Ru1 S1B O2B 36.2(15) . .
O1B Ru1 S1B O2B 150.1(16) . .
S1B Ru1 S1B O2B 76.9(15) 7_655 .
O1A Ru1 S1B S1B 74.8(5) . 7_655
N3 Ru1 S1B S1B -121.6(3) . 7_655
S1 Ru1 S1B S1B 51.4(4) . 7_655
N2 Ru1 S1B S1B 43.90(11) . 7_655
N2 Ru1 S1B S1B 141.00(10) 7_655 7_655
N1 Ru1 S1B S1B -136.34(11) 7_655 7_655
N1 Ru1 S1B S1B -40.69(10) . 7_655
O1B Ru1 S1B S1B 73.2(2) . 7_655
O1A Ru1 S1B O2B 100.9(9) . 7_655
N3 Ru1 S1B O2B -95.6(7) . 7_655
S1 Ru1 S1B O2B 77.4(8) . 7_655
N2 Ru1 S1B O2B 69.9(7) . 7_655
N2 Ru1 S1B O2B 167.0(7) 7_655 7_655
N1 Ru1 S1B O2B -110.3(7) 7_655 7_655
N1 Ru1 S1B O2B -14.7(7) . 7_655
O1B Ru1 S1B O2B 99.3(8) . 7_655
S1B Ru1 S1B O2B 26.0(7) 7_655 7_655
O1A Ru1 S1B O1B 1.6(6) . .
N3 Ru1 S1B O1B 165.2(3) . .
S1 Ru1 S1B O1B -21.8(3) . .
N2 Ru1 S1B O1B -29.3(3) . .
N2 Ru1 S1B O1B 67.8(3) 7_655 .
N1 Ru1 S1B O1B 150.4(3) 7_655 .
N1 Ru1 S1B O1B -113.9(3) . .
S1B Ru1 S1B O1B -73.2(3) 7_655 .
O2B S1B O1B S1B -55(2) . 7_655
O2B S1B O1B S1B -17.2(7) 7_655 7_655
Ru1 S1B O1B S1B 86.35(18) . 7_655
O2B S1B O1B Ru1 -142(2) . .
S1B S1B O1B Ru1 -86.35(18) 7_655 .
O2B S1B O1B Ru1 -103.5(7) 7_655 .
O1A Ru1 O1B S1B -158.8(3) . .
N3 Ru1 O1B S1B -158.8(2) . .
S1 Ru1 O1B S1B 21.2(2) . .
N2 Ru1 O1B S1B 153.4(3) . .
N2 Ru1 O1B S1B -111.1(2) 7_655 .
N1 Ru1 O1B S1B -28.8(3) 7_655 .
N1 Ru1 O1B S1B 71.2(2) . .
S1B Ru1 O1B S1B 42.3(5) 7_655 .
O1A Ru1 O1B S1B 158.8(3) . 7_655
N3 Ru1 O1B S1B 158.8(2) . 7_655
S1 Ru1 O1B S1B -21.2(2) . 7_655
N2 Ru1 O1B S1B 111.1(2) . 7_655
N2 Ru1 O1B S1B -153.4(3) 7_655 7_655
N1 Ru1 O1B S1B -71.2(2) 7_655 7_655
N1 Ru1 O1B S1B 28.8(3) . 7_655
S1B Ru1 O1B S1B -42.3(5) . 7_655
S1B S1B O2B O2B 0.000(2) 7_655 7_655
O1B S1B O2B O2B 50.4(18) . 7_655
Ru1 S1B O2B O2B -71.6(12) . 7_655
O2B S1B O2B S1B 0.000(4) 7_655 7_655
O1B S1B O2B S1B 50.4(18) . 7_655
Ru1 S1B O2B S1B -71.6(12) . 7_655
